data_7705716
loop_
_publ_author_name
'Koehne, Ingo'
'Lik, Artur'
'Gerstel, Miriam'
'Bruhn, Clemens'
'Reithmaier, Johann Peter'
'Benyoucef, Mohamed'
'Pietschnig, Rudolf'

_publ_section_title
;
 Functionalised phosphonate ester supported lanthanide (Ln = La, Nd, Dy,
 Er) complexes.
;
_journal_issue 46
_journal_name_full 'Dalton transactions (Cambridge, England : 2003)'
_journal_page_first 16683
_journal_page_last 16692
_journal_paper_doi 10.1039/d0dt03047c
_journal_volume 49
_journal_year 2020
_chemical_formula_moiety 'C44 H54 Br2 Cl3 Dy O7 P2, 2(C2 H6 O)'
_chemical_formula_sum 'C48 H66 Br2 Cl3 Dy O9 P2'
_chemical_formula_weight 1277.61
_space_group_crystal_system triclinic
_space_group_IT_number 2
_space_group_name_Hall '-P 1'
_space_group_name_H-M_alt 'P -1'
_atom_sites_solution_hydrogens mixed
_audit_creation_date 2020-04-08
_audit_creation_method
;
Olex2 1.2
(compiled 2018.05.29 svn.r3508 for OlexSys, GUI svn.r5506)
;
_audit_update_record
;
2020-10-08 deposited with the CCDC.	2020-10-14 downloaded from the CCDC.
;
_cell_angle_alpha 101.357(3)
_cell_angle_beta 98.671(3)
_cell_angle_gamma 111.903(2)
_cell_formula_units_Z 2
_cell_length_a 11.2192(4)
_cell_length_b 13.3757(4)
_cell_length_c 20.6992(7)
_cell_measurement_reflns_used 57069
_cell_measurement_temperature 100(2)
_cell_measurement_theta_max 71.53
_cell_measurement_theta_min 3.71
_cell_volume 2738.39(18)
_computing_cell_refinement 'X-Area Recipe 1.33.0.0 (STOE, 2015)'
_computing_data_collection 'X-Area Pilatus3_SV 1.31.150.0 (STOE, 2018)'
_computing_data_reduction
;
X-Area Integrate 1.73.1.0 (STOE, 2018)
X-Area LANA 1.73.2.0 (STOE, 2018)
;
_computing_molecular_graphics 'Mercury (P. A. Wood et al., 2020)'
_computing_publication_material
;
STOE & Cie GmbH, X-Area, software package for collecting single-crystal or
multi-domain crystal data on STOE area-detector diffractometers, for image 
processing, for the correction and scaling of reflection intensities and 
for outlier rejection, version 1.83, Darmstadt 2018
;
_computing_structure_refinement 'ShelXL (Sheldrick, 2015)'
_computing_structure_solution 'ShelXT (Sheldrick, 2015)'
_diffrn_ambient_temperature 100.15
_diffrn_detector_area_resol_mean 5.81
_diffrn_measured_fraction_theta_full 0.982
_diffrn_measured_fraction_theta_max 0.954
_diffrn_measurement_device_type 'STOE STADIVARI'
_diffrn_measurement_method 'rotation method, \w scans'
_diffrn_radiation_type CuK\a
_diffrn_radiation_wavelength 1.54186
_diffrn_reflns_av_R_equivalents 0.0275
_diffrn_reflns_av_unetI/netI 0.0218
_diffrn_reflns_Laue_measured_fraction_full 0.982
_diffrn_reflns_Laue_measured_fraction_max 0.954
_diffrn_reflns_limit_h_max 13
_diffrn_reflns_limit_h_min -11
_diffrn_reflns_limit_k_max 15
_diffrn_reflns_limit_k_min -16
_diffrn_reflns_limit_l_max 25
_diffrn_reflns_limit_l_min -16
_diffrn_reflns_number 20943
_diffrn_reflns_point_group_measured_fraction_full 0.982
_diffrn_reflns_point_group_measured_fraction_max 0.954
_diffrn_reflns_theta_full 67.686
_diffrn_reflns_theta_max 71.152
_diffrn_reflns_theta_min 3.706
_exptl_absorpt_coefficient_mu 11.311
_exptl_absorpt_correction_T_max 0.2375
_exptl_absorpt_correction_T_min 0.0380
_exptl_absorpt_correction_type multi-scan
_exptl_absorpt_process_details
;
STOE X-Red32, absorption correction by Gaussian integration, analogous to
P. Coppens, "The Evaluation of Absorption and Extinction in Single-Crystal
Structure Analysis", published in: F. R. Ahmed (Editor), "Crystallographic
Computing", Munksgaard, Copenhagen (1970), 255 - 270.
Afterwards scaling of reflection intensities was performed within STOE LANA.
J. Koziskova, F. Hahn, J. Richter, J. Kozisek, "Comparison of different
absorption corrections on the model structure of tetrakis(\m~2~-acetato)-
diaqua-di-copper(II)", Acta Chimica Slovaca, vol. 9, no. 2, 2016, pp. 136 - 140.
;
_exptl_crystal_colour yellow
_exptl_crystal_colour_primary yellow
_exptl_crystal_density_diffrn 1.549
_exptl_crystal_density_method 'not measured'
_exptl_crystal_description block
_exptl_crystal_F_000 1286
_exptl_crystal_size_max 0.27
_exptl_crystal_size_mid 0.233
_exptl_crystal_size_min 0.21
_refine_diff_density_max 1.776
_refine_diff_density_min -1.642
_refine_diff_density_rms 0.118
_refine_ls_extinction_method none
_refine_ls_goodness_of_fit_ref 1.038
_refine_ls_hydrogen_treatment mixed
_refine_ls_matrix_type full
_refine_ls_number_parameters 627
_refine_ls_number_reflns 10129
_refine_ls_number_restraints 49
_refine_ls_restrained_S_all 1.038
_refine_ls_R_factor_all 0.0475
_refine_ls_R_factor_gt 0.0470
_refine_ls_shift/su_max 0.001
_refine_ls_shift/su_mean 0.000
_refine_ls_structure_factor_coef Fsqd
_refine_ls_weighting_details 'w=1/[\s^2^(Fo^2^)+(0.0942P)^2^+3.2911P] where P=(Fo^2^+2Fc^2^)/3'
_refine_ls_weighting_scheme calc
_refine_ls_wR_factor_gt 0.1309
_refine_ls_wR_factor_ref 0.1317
_reflns_Friedel_coverage 0.000
_reflns_number_gt 9981
_reflns_number_total 10129
_reflns_threshold_expression 'I > 2\s(I)'
_cod_data_source_file d0dt03047c2.cif
_cod_data_source_block sv0796
_cod_depositor_comments 'Adding full bibliography for 7705708--7705721.cif.'
_cod_original_cell_volume 2738.39(17)
_cod_database_code 7705716
_shelx_shelxl_version_number 2017/1
_shelx_space_group_comment
;
The symmetry employed for this shelxl refinement is uniquely defined
by the following loop, which should always be used as a source of
symmetry information in preference to the above space-group names.
They are only intended as comments.
;
_shelx_estimated_absorpt_t_max 0.200
_shelx_estimated_absorpt_t_min 0.150
_olex2_refinement_description
;
1. Fixed Uiso
 At 1.2 times of:
  All C(H) groups, All C(H,H) groups
 At 1.5 times of:
  All C(H,H,H) groups, All O(H) groups, All O(H,H) groups
2. Restrained distances
 O9-C47
 1.4 with sigma of 0.02
3. Uiso/Uaniso restraints and constraints
C43 \\sim C44 \\sim C43A \\sim C44A: within 2A with sigma of 0.04 and sigma for
terminal atoms of 0.08
4. Rigid body (RIGU) restrains
 C43, C44, C43A, C44A
 with sigma for 1-2 distances of 0.004 and sigma for 1-3 distances of 0.004
5. Same fragment restrains
{O7, C43, C44} sigma for 1-2: 0.02, 1-3: 0.04
{O7, C43A, C44A} sigma for 1-2: 0.02, 1-3: 0.04
as
{O7, C43, C44}
{O8, C45, C46} sigma for 1-2: 0.02, 1-3: 0.04
{O8, C45A, C46A} sigma for 1-2: 0.02, 1-3: 0.04
as
{O8, C45, C46}
6. Others
 Sof(C43A)=Sof(H43C)=Sof(H43D)=Sof(C44A)=Sof(H44D)=Sof(H44E)=Sof(H44F)=1-FVAR(1)
 Sof(C43)=Sof(H43A)=Sof(H43B)=Sof(C44)=Sof(H44A)=Sof(H44B)=Sof(H44C)=FVAR(1)
 Sof(H8B)=Sof(C45A)=Sof(H45C)=Sof(H45D)=Sof(C46A)=Sof(H46D)=Sof(H46E)=
 Sof(H46F)=1-FVAR(2)
 Sof(H8A)=Sof(C45)=Sof(H45A)=Sof(H45B)=Sof(C46)=Sof(H46A)=Sof(H46B)=Sof(H46C)=
 FVAR(2)
7.a Ternary CH refined with riding coordinates:
 C16(H16), C19(H19), C37(H37), C40(H40)
7.b Secondary CH2 refined with riding coordinates:
 C1(H1A,H1B), C22(H22A,H22B), C43(H43A,H43B), C43A(H43C,H43D), C45(H45A,H45B),
 C45A(H45C,H45D), C47(H47A,H47B)
7.c Aromatic/amide H refined with riding coordinates:
 C5(H5), C4(H4), C7(H7), C6(H6), C11(H11), C12(H12), C13(H13), C14(H14),
 C25(H25), C26(H26), C27(H27), C28(H28), C32(H32), C33(H33), C34(H34), C35(H35)
7.d Tetrahedral OH refined with riding coordinates:
 O8(H8A), O8(H8B)
7.e Idealised Me refined as rotating group:
 C17(H17A,H17B,H17C), C18(H18A,H18B,H18C), C20(H20A,H20B,H20C), C21(H21A,H21B,
 H21C), C38(H38A,H38B,H38C), C39(H39A,H39B,H39C), C41(H41A,H41B,H41C), C42(H42A,
 H42B,H42C), C44(H44A,H44B,H44C), C44A(H44D,H44E,H44F), C46(H46A,H46B,H46C),
 C46A(H46D,H46E,H46F), C48(H48A,H48B,H48C)
7.f Idealised tetrahedral OH refined as rotating group:
 O9(H9)
;
_olex2_submission_special_instructions 'No special instructions were received'

loop_
_space_group_symop_operation_xyz
'x, y, z'
'-x, -y, -z'

loop_
_atom_site_label
_atom_site_type_symbol
_atom_site_fract_x
_atom_site_fract_y
_atom_site_fract_z
_atom_site_U_iso_or_equiv
_atom_site_adp_type
_atom_site_occupancy
_atom_site_site_symmetry_order
_atom_site_calc_flag
_atom_site_refinement_flags_posn
_atom_site_refinement_flags_adp
_atom_site_refinement_flags_occupancy
_atom_site_disorder_assembly
_atom_site_disorder_group
Dy1 Dy 0.28888(2) 0.75481(2) 0.75603(2) 0.03400(9) Uani 1 1 d . . . . .
C1 C 0.2058(4) 0.8953(3) 0.6085(2) 0.0356(8) Uani 1 1 d . . . . .
H1A H 0.135356 0.830273 0.615939 0.043 Uiso 1 1 calc R . . . .
H1B H 0.221878 0.962171 0.645171 0.043 Uiso 1 1 calc R . . . .
Br1 Br -0.01641(5) 0.95863(4) 0.33178(2) 0.04396(12) Uani 1 1 d . . . . .
P1 P 0.35433(9) 0.87263(8) 0.61686(5) 0.0323(2) Uani 1 1 d . . . . .
O1 O 0.3775(3) 0.8318(2) 0.67736(14) 0.0350(6) Uani 1 1 d . . . . .
Cl1 Cl 0.19410(13) 0.90351(9) 0.78679(5) 0.0494(3) Uani 1 1 d . . . . .
P2 P 0.20216(9) 0.60734(8) 0.88644(5) 0.0303(2) Uani 1 1 d . . . . .
Br2 Br 0.29260(6) 0.16259(4) 1.00291(3) 0.05952(16) Uani 1 1 d . . . . .
C2 C 0.1544(4) 0.9117(3) 0.5412(2) 0.0325(7) Uani 1 1 d . . . . .
O2 O 0.3553(3) 0.7951(2) 0.54997(14) 0.0365(6) Uani 1 1 d . . . . .
Cl2 Cl 0.42322(10) 0.62924(8) 0.74467(5) 0.0409(2) Uani 1 1 d . . . . .
O3 O 0.4616(3) 0.9895(2) 0.62063(14) 0.0343(6) Uani 1 1 d . . . . .
Cl3 Cl 0.08158(9) 0.62274(8) 0.65885(5) 0.0372(2) Uani 1 1 d . . . . .
C3 C 0.0584(4) 0.8186(3) 0.4898(2) 0.0335(8) Uani 1 1 d . . . . .
O5 O 0.0838(3) 0.4884(2) 0.86027(14) 0.0349(6) Uani 1 1 d . . . . .
C5 C -0.0818(4) 0.6183(4) 0.4480(2) 0.0430(9) Uani 1 1 d . . . . .
H5 H -0.112163 0.545797 0.455060 0.052 Uiso 1 1 calc R . . . .
O4 O 0.2116(3) 0.6716(2) 0.83476(13) 0.0338(5) Uani 1 1 d . . . . .
C4 C 0.0073(4) 0.7077(3) 0.4988(2) 0.0386(8) Uani 1 1 d . . . . .
H4 H 0.036845 0.696980 0.541290 0.046 Uiso 1 1 calc R . . . .
C7 C -0.0862(4) 0.7355(4) 0.3738(2) 0.0395(9) Uani 1 1 d . . . . .
H7 H -0.119335 0.743374 0.331009 0.047 Uiso 1 1 calc R . . . .
O6 O 0.1771(3) 0.6635(2) 0.95338(13) 0.0328(5) Uani 1 1 d . . . . .
C6 C -0.1305(4) 0.6314(4) 0.3842(2) 0.0450(10) Uani 1 1 d . . . . .
H6 H -0.193594 0.568128 0.349026 0.054 Uiso 1 1 calc R . . . .
C9 C 0.0535(4) 0.9401(4) 0.4166(2) 0.0361(8) Uani 1 1 d . . . . .
C8 C 0.0082(4) 0.8326(3) 0.4253(2) 0.0356(8) Uani 1 1 d . . . . .
C10 C 0.1474(4) 1.0343(3) 0.4665(2) 0.0364(8) Uani 1 1 d . . . . .
C11 C 0.1926(4) 1.1446(4) 0.4580(2) 0.0404(9) Uani 1 1 d . . . . .
H11 H 0.157899 1.155459 0.416417 0.048 Uiso 1 1 calc R . . . .
C12 C 0.2840(4) 1.2343(4) 0.5081(3) 0.0440(10) Uani 1 1 d . . . . .
H12 H 0.312494 1.306977 0.501340 0.053 Uiso 1 1 calc R . . . .
C13 C 0.3372(4) 1.2204(4) 0.5702(2) 0.0436(9) Uani 1 1 d . . . . .
H13 H 0.401803 1.283790 0.604820 0.052 Uiso 1 1 calc R . . . .
C14 C 0.2968(4) 1.1172(3) 0.5811(2) 0.0374(8) Uani 1 1 d . . . . .
H14 H 0.333668 1.109887 0.623372 0.045 Uiso 1 1 calc R . . . .
C16 C 0.3063(5) 0.6718(3) 0.5345(2) 0.0420(9) Uani 1 1 d . . . . .
H16 H 0.229773 0.641833 0.555053 0.050 Uiso 1 1 calc R . . . .
C15 C 0.2002(4) 1.0194(3) 0.5303(2) 0.0344(8) Uani 1 1 d . . . . .
C17 C 0.2601(5) 0.6283(4) 0.4586(3) 0.0520(11) Uani 1 1 d . . . . .
H17A H 0.197903 0.658348 0.441926 0.078 Uiso 1 1 calc GR . . . .
H17B H 0.215783 0.546225 0.445677 0.078 Uiso 1 1 calc GR . . . .
H17C H 0.336484 0.651760 0.438673 0.078 Uiso 1 1 calc GR . . . .
C18 C 0.4166(6) 0.6434(4) 0.5643(3) 0.0536(12) Uani 1 1 d . . . . .
H18A H 0.388408 0.562052 0.550055 0.080 Uiso 1 1 calc GR . . . .
H18B H 0.437806 0.669450 0.614060 0.080 Uiso 1 1 calc GR . . . .
H18C H 0.495261 0.680307 0.548315 0.080 Uiso 1 1 calc GR . . . .
C19 C 0.6008(4) 1.0128(4) 0.6212(2) 0.0416(9) Uani 1 1 d . . . . .
H19 H 0.605090 0.950818 0.587030 0.050 Uiso 1 1 calc R . . . .
C20 C 0.6528(5) 1.1196(4) 0.6008(3) 0.0507(11) Uani 1 1 d . . . . .
H20A H 0.745602 1.139734 0.599393 0.076 Uiso 1 1 calc GR . . . .
H20B H 0.646690 1.179768 0.633930 0.076 Uiso 1 1 calc GR . . . .
H20C H 0.600076 1.109121 0.555715 0.076 Uiso 1 1 calc GR . . . .
C21 C 0.6724(5) 1.0219(6) 0.6905(4) 0.0740(18) Uani 1 1 d . . . . .
H21A H 0.628985 0.952093 0.702542 0.111 Uiso 1 1 calc GR . . . .
H21B H 0.670786 1.084498 0.723598 0.111 Uiso 1 1 calc GR . . . .
H21C H 0.764517 1.035056 0.690810 0.111 Uiso 1 1 calc GR . . . .
C22 C 0.3544(4) 0.5955(3) 0.9153(2) 0.0325(8) Uani 1 1 d . . . . .
H22A H 0.401275 0.598643 0.878384 0.039 Uiso 1 1 calc R . . . .
H22B H 0.411059 0.661510 0.954295 0.039 Uiso 1 1 calc R . . . .
C23 C 0.3407(4) 0.4909(3) 0.9368(2) 0.0333(8) Uani 1 1 d . . . . .
C24 C 0.3335(4) 0.4873(4) 1.0036(2) 0.0363(8) Uani 1 1 d . . . . .
C25 C 0.3403(4) 0.5815(4) 1.0540(2) 0.0397(9) Uani 1 1 d . . . . .
H25 H 0.349022 0.648358 1.041953 0.048 Uiso 1 1 calc R . . . .
C26 C 0.3344(4) 0.5768(4) 1.1187(2) 0.0460(10) Uani 1 1 d . . . . .
H26 H 0.338923 0.640257 1.150934 0.055 Uiso 1 1 calc R . . . .
C27 C 0.3218(5) 0.4791(5) 1.1382(2) 0.0517(11) Uani 1 1 d . . . . .
H27 H 0.317886 0.477298 1.183541 0.062 Uiso 1 1 calc R . . . .
C28 C 0.3153(4) 0.3878(4) 1.0935(2) 0.0469(10) Uani 1 1 d . . . . .
H28 H 0.307481 0.322900 1.107785 0.056 Uiso 1 1 calc R . . . .
C29 C 0.3200(4) 0.3875(4) 1.0247(2) 0.0387(8) Uani 1 1 d . . . . .
C30 C 0.3122(4) 0.2953(4) 0.9760(2) 0.0412(9) Uani 1 1 d . . . . .
C31 C 0.3187(4) 0.2951(3) 0.9087(2) 0.0389(9) Uani 1 1 d . . . . .
C32 C 0.3118(4) 0.2007(4) 0.8594(2) 0.0445(10) Uani 1 1 d . . . . .
H32 H 0.299790 0.133293 0.871564 0.053 Uiso 1 1 calc R . . . .
C33 C 0.3219(5) 0.2056(4) 0.7957(2) 0.0475(10) Uani 1 1 d . . . . .
H33 H 0.317637 0.141889 0.763759 0.057 Uiso 1 1 calc R . . . .
C34 C 0.3390(4) 0.3051(4) 0.7761(2) 0.0425(9) Uani 1 1 d . . . . .
H34 H 0.346949 0.307856 0.731319 0.051 Uiso 1 1 calc R . . . .
C35 C 0.3441(4) 0.3961(3) 0.8210(2) 0.0377(8) Uani 1 1 d . . . . .
H35 H 0.355015 0.461831 0.806900 0.045 Uiso 1 1 calc R . . . .
C36 C 0.3333(4) 0.3960(3) 0.88933(19) 0.0336(8) Uani 1 1 d . . . . .
C37 C 0.0269(4) 0.4250(4) 0.7879(2) 0.0406(9) Uani 1 1 d . . . . .
H37 H 0.096569 0.446086 0.761978 0.049 Uiso 1 1 calc R . . . .
C38 C -0.0161(5) 0.3039(4) 0.7869(3) 0.0537(12) Uani 1 1 d . . . . .
H38A H -0.057355 0.256642 0.740026 0.081 Uiso 1 1 calc GR . . . .
H38B H -0.080291 0.284849 0.814710 0.081 Uiso 1 1 calc GR . . . .
H38C H 0.061177 0.291351 0.805322 0.081 Uiso 1 1 calc GR . . . .
C39 C -0.0847(4) 0.4527(5) 0.7603(3) 0.0516(11) Uani 1 1 d . . . . .
H39A H -0.119231 0.415261 0.711509 0.077 Uiso 1 1 calc GR . . . .
H39B H -0.052320 0.533988 0.767796 0.077 Uiso 1 1 calc GR . . . .
H39C H -0.155499 0.426977 0.783689 0.077 Uiso 1 1 calc GR . . . .
C40 C 0.0530(4) 0.6781(4) 0.9570(2) 0.0416(9) Uani 1 1 d . . . . .
H40 H -0.023541 0.613654 0.923065 0.050 Uiso 1 1 calc R . . . .
C41 C 0.0372(4) 0.6755(4) 1.0273(2) 0.0463(10) Uani 1 1 d . . . . .
H41A H -0.046604 0.679739 1.031968 0.069 Uiso 1 1 calc GR . . . .
H41B H 0.111044 0.739516 1.060609 0.069 Uiso 1 1 calc GR . . . .
H41C H 0.036735 0.605634 1.035437 0.069 Uiso 1 1 calc GR . . . .
C42 C 0.0644(6) 0.7845(5) 0.9407(3) 0.0591(13) Uani 1 1 d . . . . .
H42A H 0.074770 0.780170 0.894211 0.089 Uiso 1 1 calc GR . . . .
H42B H 0.141733 0.847399 0.972627 0.089 Uiso 1 1 calc GR . . . .
H42C H -0.015838 0.795998 0.944635 0.089 Uiso 1 1 calc GR . . . .
O7 O 0.4818(4) 0.8824(3) 0.83964(17) 0.0509(8) Uani 1 1 d D . . . .
C43 C 0.514(5) 0.983(2) 0.8937(16) 0.087(11) Uani 0.33(5) 1 d D U P A 1
H43A H 0.572959 0.985515 0.935028 0.104 Uiso 0.33(5) 1 calc R . P A 1
H43B H 0.431817 0.985103 0.905186 0.104 Uiso 0.33(5) 1 calc R . P A 1
C44 C 0.581(4) 1.080(2) 0.867(2) 0.088(9) Uani 0.33(5) 1 d D U P A 1
H44A H 0.665505 1.080980 0.860525 0.131 Uiso 0.33(5) 1 calc GR . P A 1
H44B H 0.595960 1.149571 0.900379 0.131 Uiso 0.33(5) 1 calc GR . P A 1
H44C H 0.524258 1.072320 0.824120 0.131 Uiso 0.33(5) 1 calc GR . P A 1
H7A H 0.560(6) 0.884(4) 0.836(3) 0.046(14) Uiso 1 1 d . . . . .
C43A C 0.487(2) 0.9605(13) 0.9007(6) 0.053(3) Uani 0.67(5) 1 d D U P A 2
H43C H 0.531620 0.946564 0.940871 0.064 Uiso 0.67(5) 1 calc R . P A 2
H43D H 0.395853 0.947217 0.904139 0.064 Uiso 0.67(5) 1 calc R . P A 2
C44A C 0.5593(13) 1.0785(9) 0.9012(18) 0.091(8) Uani 0.67(5) 1 d D U P A 2
H44D H 0.510623 1.094864 0.864245 0.136 Uiso 0.67(5) 1 calc GR . P A 2
H44E H 0.648020 1.090823 0.894818 0.136 Uiso 0.67(5) 1 calc GR . P A 2
H44F H 0.567110 1.128038 0.944833 0.136 Uiso 0.67(5) 1 calc GR . P A 2
O8 O 0.7280(4) 0.9022(4) 0.8410(2) 0.0712(11) Uani 1 1 d D . . . .
H8A H 0.731167 0.843913 0.818697 0.107 Uiso 0.555(15) 1 calc R . P B 1
H8B H 0.733320 0.845508 0.817949 0.107 Uiso 0.445(15) 1 calc R . P B 2
C45 C 0.8558(8) 0.9759(8) 0.8832(5) 0.054(3) Uani 0.555(15) 1 d D . P B 1
H45A H 0.896721 0.931813 0.903643 0.065 Uiso 0.555(15) 1 calc R . P B 1
H45B H 0.846399 1.029013 0.920710 0.065 Uiso 0.555(15) 1 calc R . P B 1
C46 C 0.9442(10) 1.0400(9) 0.8457(6) 0.059(3) Uani 0.555(15) 1 d D . P B 1
H46A H 0.974443 0.990871 0.817634 0.089 Uiso 0.555(15) 1 calc GR . P B 1
H46B H 1.020892 1.102822 0.878037 0.089 Uiso 0.555(15) 1 calc GR . P B 1
H46C H 0.895766 1.068926 0.816406 0.089 Uiso 0.555(15) 1 calc GR . P B 1
C45A C 0.8396(10) 1.0059(9) 0.8389(6) 0.052(3) Uani 0.445(15) 1 d D . P B 2
H45C H 0.850968 1.000015 0.792024 0.062 Uiso 0.445(15) 1 calc R . P B 2
H45D H 0.820941 1.072279 0.854063 0.062 Uiso 0.445(15) 1 calc R . P B 2
C46A C 0.9621(12) 1.0172(13) 0.8853(8) 0.067(4) Uani 0.445(15) 1 d D . P B 2
H46D H 0.985012 0.955168 0.867110 0.101 Uiso 0.445(15) 1 calc GR . P B 2
H46E H 0.946655 1.015166 0.930441 0.101 Uiso 0.445(15) 1 calc GR . P B 2
H46F H 1.035119 1.088561 0.888699 0.101 Uiso 0.445(15) 1 calc GR . P B 2
O9 O 0.7352(5) 0.7185(5) 0.7704(3) 0.0853(13) Uiso 1 1 d D . . . .
H9 H 0.657342 0.713866 0.761993 0.128 Uiso 1 1 calc GR . . . .
C48 C 0.7455(8) 0.6304(7) 0.6586(4) 0.089(2) Uiso 1 1 d . . . . .
H48A H 0.781392 0.644326 0.619298 0.134 Uiso 1 1 calc GR . . . .
H48B H 0.648430 0.596991 0.644576 0.134 Uiso 1 1 calc GR . . . .
H48C H 0.775420 0.578938 0.676529 0.134 Uiso 1 1 calc GR . . . .
C47 C 0.7916(8) 0.7351(7) 0.7107(4) 0.087(2) Uiso 1 1 d D . . . .
H47A H 0.765583 0.788456 0.691713 0.105 Uiso 1 1 calc R . . . .
H47B H 0.889539 0.767919 0.725488 0.105 Uiso 1 1 calc R . . . .

loop_
_atom_site_aniso_label
_atom_site_aniso_U_11
_atom_site_aniso_U_22
_atom_site_aniso_U_33
_atom_site_aniso_U_23
_atom_site_aniso_U_13
_atom_site_aniso_U_12
Dy1 0.03985(14) 0.03006(14) 0.03151(14) 0.00701(9) 0.00761(10) 0.01508(10)
C1 0.0328(18) 0.0351(19) 0.035(2) 0.0047(16) 0.0041(15) 0.0144(16)
Br1 0.0522(3) 0.0572(3) 0.0350(2) 0.01449(19) 0.01304(18) 0.0344(2)
P1 0.0329(4) 0.0315(5) 0.0338(5) 0.0083(4) 0.0079(4) 0.0152(4)
O1 0.0380(14) 0.0355(14) 0.0343(14) 0.0138(11) 0.0107(11) 0.0154(11)
Cl1 0.0725(7) 0.0381(5) 0.0438(5) 0.0067(4) 0.0135(5) 0.0322(5)
P2 0.0329(4) 0.0308(4) 0.0293(4) 0.0058(4) 0.0072(4) 0.0170(4)
Br2 0.0616(3) 0.0452(3) 0.0715(4) 0.0296(2) 0.0045(3) 0.0198(2)
C2 0.0332(17) 0.0336(18) 0.0363(19) 0.0101(15) 0.0104(15) 0.0188(15)
O2 0.0414(14) 0.0333(14) 0.0376(14) 0.0095(11) 0.0126(12) 0.0174(12)
Cl2 0.0473(5) 0.0407(5) 0.0430(5) 0.0137(4) 0.0148(4) 0.0249(4)
O3 0.0322(13) 0.0309(13) 0.0426(15) 0.0129(11) 0.0113(11) 0.0141(11)
Cl3 0.0401(4) 0.0341(4) 0.0339(4) 0.0055(3) 0.0062(4) 0.0147(4)
C3 0.0321(17) 0.0359(19) 0.0358(19) 0.0074(15) 0.0099(15) 0.0186(15)
O5 0.0384(13) 0.0318(13) 0.0339(14) 0.0056(11) 0.0078(11) 0.0159(11)
C5 0.043(2) 0.034(2) 0.052(2) 0.0071(18) 0.0146(19) 0.0176(17)
O4 0.0404(14) 0.0362(14) 0.0311(13) 0.0140(11) 0.0122(11) 0.0190(11)
C4 0.040(2) 0.038(2) 0.039(2) 0.0073(16) 0.0090(16) 0.0195(17)
C7 0.041(2) 0.043(2) 0.037(2) 0.0048(17) 0.0098(17) 0.0229(18)
O6 0.0337(13) 0.0368(14) 0.0303(13) 0.0055(11) 0.0069(10) 0.0196(11)
C6 0.039(2) 0.045(2) 0.042(2) -0.0046(18) 0.0052(17) 0.0182(18)
C9 0.0386(19) 0.044(2) 0.0329(19) 0.0095(16) 0.0108(16) 0.0252(17)
C8 0.0359(18) 0.040(2) 0.0349(19) 0.0055(16) 0.0090(15) 0.0219(16)
C10 0.0380(19) 0.039(2) 0.041(2) 0.0128(16) 0.0163(16) 0.0223(17)
C11 0.045(2) 0.043(2) 0.048(2) 0.0188(18) 0.0195(18) 0.0277(18)
C12 0.045(2) 0.040(2) 0.060(3) 0.021(2) 0.026(2) 0.0227(18)
C13 0.041(2) 0.036(2) 0.053(2) 0.0059(18) 0.0131(19) 0.0180(17)
C14 0.0349(18) 0.039(2) 0.041(2) 0.0086(17) 0.0079(16) 0.0192(16)
C16 0.049(2) 0.031(2) 0.051(2) 0.0101(17) 0.0229(19) 0.0188(18)
C15 0.0356(18) 0.0339(19) 0.039(2) 0.0082(16) 0.0134(16) 0.0194(16)
C17 0.055(3) 0.045(2) 0.053(3) 0.002(2) 0.021(2) 0.020(2)
C18 0.072(3) 0.060(3) 0.060(3) 0.030(2) 0.036(3) 0.046(3)
C19 0.0327(19) 0.040(2) 0.057(3) 0.0172(19) 0.0143(18) 0.0173(17)
C20 0.042(2) 0.050(3) 0.068(3) 0.025(2) 0.022(2) 0.020(2)
C21 0.035(2) 0.097(5) 0.090(4) 0.054(4) 0.008(3) 0.017(3)
C22 0.0346(18) 0.0315(18) 0.0334(19) 0.0070(15) 0.0073(15) 0.0173(15)
C23 0.0294(17) 0.0342(19) 0.038(2) 0.0095(15) 0.0048(15) 0.0167(15)
C24 0.0286(17) 0.045(2) 0.036(2) 0.0113(17) 0.0061(15) 0.0168(16)
C25 0.0344(19) 0.049(2) 0.038(2) 0.0096(18) 0.0058(16) 0.0221(18)
C26 0.044(2) 0.061(3) 0.040(2) 0.014(2) 0.0111(18) 0.028(2)
C27 0.043(2) 0.080(3) 0.039(2) 0.023(2) 0.0119(18) 0.029(2)
C28 0.039(2) 0.061(3) 0.046(2) 0.024(2) 0.0108(18) 0.023(2)
C29 0.0309(18) 0.044(2) 0.042(2) 0.0159(17) 0.0039(16) 0.0162(16)
C30 0.0336(19) 0.040(2) 0.049(2) 0.0189(18) 0.0034(17) 0.0144(16)
C31 0.0308(18) 0.038(2) 0.044(2) 0.0073(17) -0.0010(16) 0.0163(16)
C32 0.042(2) 0.033(2) 0.054(3) 0.0073(18) 0.0011(19) 0.0180(17)
C33 0.051(2) 0.036(2) 0.050(3) -0.0006(18) -0.001(2) 0.0242(19)
C34 0.043(2) 0.045(2) 0.038(2) 0.0031(17) 0.0031(17) 0.0227(18)
C35 0.0371(19) 0.037(2) 0.038(2) 0.0057(16) 0.0038(16) 0.0185(16)
C36 0.0305(17) 0.0368(19) 0.0342(19) 0.0097(15) 0.0034(15) 0.0165(15)
C37 0.0349(19) 0.043(2) 0.033(2) -0.0019(16) 0.0085(16) 0.0108(17)
C38 0.044(2) 0.039(2) 0.064(3) -0.004(2) 0.015(2) 0.0102(19)
C39 0.038(2) 0.062(3) 0.046(2) 0.017(2) 0.0036(19) 0.013(2)
C40 0.0348(19) 0.050(2) 0.042(2) 0.0019(18) 0.0069(16) 0.0254(18)
C41 0.041(2) 0.050(2) 0.048(2) 0.0068(19) 0.0154(19) 0.0205(19)
C42 0.074(3) 0.070(3) 0.067(3) 0.030(3) 0.033(3) 0.054(3)
O7 0.0491(18) 0.0436(17) 0.0431(17) -0.0018(14) -0.0005(14) 0.0124(14)
C43 0.071(16) 0.083(17) 0.089(18) 0.022(13) -0.016(12) 0.028(13)
C44 0.086(17) 0.090(16) 0.083(18) 0.025(13) 0.002(13) 0.040(13)
C43A 0.073(8) 0.045(5) 0.037(4) -0.002(4) -0.002(4) 0.032(5)
C44A 0.052(5) 0.038(5) 0.154(19) -0.015(6) 0.000(8) 0.018(4)
O8 0.052(2) 0.079(3) 0.057(2) 0.011(2) 0.0106(17) 0.0040(19)
C45 0.046(5) 0.062(6) 0.049(5) 0.006(4) 0.007(4) 0.023(4)
C46 0.042(6) 0.070(6) 0.056(6) 0.025(5) 0.010(4) 0.009(4)
C45A 0.052(7) 0.050(6) 0.052(7) 0.023(5) 0.013(5) 0.014(5)
C46A 0.059(9) 0.073(9) 0.063(9) 0.011(7) 0.008(6) 0.027(7)

loop_
_atom_type_symbol
_atom_type_description
_atom_type_scat_dispersion_real
_atom_type_scat_dispersion_imag
_atom_type_scat_source
C C 0.0181 0.0091 'International Tables Vol C Tables 4.2.6.8 and 6.1.1.4'
H H 0.0000 0.0000 'International Tables Vol C Tables 4.2.6.8 and 6.1.1.4'
Br Br -0.6763 1.2805 'International Tables Vol C Tables 4.2.6.8 and 6.1.1.4'
Cl Cl 0.3639 0.7018 'International Tables Vol C Tables 4.2.6.8 and 6.1.1.4'
Dy Dy -9.8046 9.8477 'International Tables Vol C Tables 4.2.6.8 and 6.1.1.4'
O O 0.0492 0.0322 'International Tables Vol C Tables 4.2.6.8 and 6.1.1.4'
P P 0.2955 0.4335 'International Tables Vol C Tables 4.2.6.8 and 6.1.1.4'

loop_
_geom_angle_atom_site_label_1
_geom_angle_atom_site_label_2
_geom_angle_atom_site_label_3
_geom_angle
_geom_angle_site_symmetry_1
_geom_angle_site_symmetry_3
_geom_angle_publ_flag
O1 Dy1 Cl1 92.18(7) . . ?
O1 Dy1 Cl2 88.94(7) . . ?
O1 Dy1 Cl3 87.41(8) . . ?
O1 Dy1 O7 88.97(12) . . ?
Cl1 Dy1 Cl2 169.12(4) . . ?
Cl3 Dy1 Cl1 93.28(3) . . ?
Cl3 Dy1 Cl2 97.57(3) . . ?
O4 Dy1 O1 175.51(9) . . ?
O4 Dy1 Cl1 92.03(7) . . ?
O4 Dy1 Cl2 86.63(7) . . ?
O4 Dy1 Cl3 93.91(8) . . ?
O4 Dy1 O7 89.77(12) . . ?
O7 Dy1 Cl1 85.86(10) . . ?
O7 Dy1 Cl2 83.35(9) . . ?
O7 Dy1 Cl3 176.25(9) . . ?
H1A C1 H1B 107.4 . . ?
P1 C1 H1A 108.3 . . ?
P1 C1 H1B 108.3 . . ?
C2 C1 H1A 108.3 . . ?
C2 C1 H1B 108.3 . . ?
C2 C1 P1 116.1(3) . . ?
O1 P1 C1 111.02(18) . . ?
O1 P1 O2 112.88(16) . . ?
O1 P1 O3 114.44(16) . . ?
O2 P1 C1 111.80(18) . . ?
O3 P1 C1 102.65(17) . . ?
O3 P1 O2 103.41(15) . . ?
P1 O1 Dy1 146.40(17) . . ?
O5 P2 C22 110.26(17) . . ?
O4 P2 O5 112.36(16) . . ?
O4 P2 O6 114.16(15) . . ?
O4 P2 C22 112.01(18) . . ?
O6 P2 O5 104.18(15) . . ?
O6 P2 C22 103.26(16) . . ?
C3 C2 C1 119.1(3) . . ?
C3 C2 C15 120.1(4) . . ?
C15 C2 C1 120.8(3) . . ?
C16 O2 P1 124.6(3) . . ?
C19 O3 P1 124.2(2) . . ?
C2 C3 C4 122.2(4) . . ?
C2 C3 C8 120.0(4) . . ?
C4 C3 C8 117.8(4) . . ?
C37 O5 P2 124.1(3) . . ?
C4 C5 H5 119.6 . . ?
C4 C5 C6 120.9(4) . . ?
C6 C5 H5 119.6 . . ?
P2 O4 Dy1 159.65(17) . . ?
C3 C4 H4 119.3 . . ?
C5 C4 C3 121.5(4) . . ?
C5 C4 H4 119.3 . . ?
C6 C7 H7 119.0 . . ?
C6 C7 C8 122.0(4) . . ?
C8 C7 H7 119.0 . . ?
C40 O6 P2 123.6(2) . . ?
C5 C6 H6 120.2 . . ?
C7 C6 C5 119.6(4) . . ?
C7 C6 H6 120.2 . . ?
C8 C9 Br1 118.4(3) . . ?
C10 C9 Br1 118.5(3) . . ?
C10 C9 C8 123.1(4) . . ?
C7 C8 C3 118.1(4) . . ?
C9 C8 C3 118.6(4) . . ?
C9 C8 C7 123.3(4) . . ?
C9 C10 C11 123.2(4) . . ?
C9 C10 C15 118.1(4) . . ?
C11 C10 C15 118.7(4) . . ?
C10 C11 H11 119.4 . . ?
C12 C11 C10 121.2(4) . . ?
C12 C11 H11 119.4 . . ?
C11 C12 H12 119.8 . . ?
C11 C12 C13 120.5(4) . . ?
C13 C12 H12 119.8 . . ?
C12 C13 H13 119.7 . . ?
C14 C13 C12 120.6(4) . . ?
C14 C13 H13 119.7 . . ?
C13 C14 H14 119.2 . . ?
C13 C14 C15 121.6(4) . . ?
C15 C14 H14 119.2 . . ?
O2 C16 H16 109.5 . . ?
O2 C16 C17 105.9(4) . . ?
O2 C16 C18 108.8(4) . . ?
C17 C16 H16 109.5 . . ?
C17 C16 C18 113.5(4) . . ?
C18 C16 H16 109.5 . . ?
C2 C15 C10 120.2(4) . . ?
C2 C15 C14 122.5(4) . . ?
C14 C15 C10 117.3(4) . . ?
C16 C17 H17A 109.5 . . ?
C16 C17 H17B 109.5 . . ?
C16 C17 H17C 109.5 . . ?
H17A C17 H17B 109.5 . . ?
H17A C17 H17C 109.5 . . ?
H17B C17 H17C 109.5 . . ?
C16 C18 H18A 109.5 . . ?
C16 C18 H18B 109.5 . . ?
C16 C18 H18C 109.5 . . ?
H18A C18 H18B 109.5 . . ?
H18A C18 H18C 109.5 . . ?
H18B C18 H18C 109.5 . . ?
O3 C19 H19 109.8 . . ?
O3 C19 C20 105.0(3) . . ?
O3 C19 C21 109.1(4) . . ?
C20 C19 H19 109.8 . . ?
C21 C19 H19 109.8 . . ?
C21 C19 C20 113.3(4) . . ?
C19 C20 H20A 109.5 . . ?
C19 C20 H20B 109.5 . . ?
C19 C20 H20C 109.5 . . ?
H20A C20 H20B 109.5 . . ?
H20A C20 H20C 109.5 . . ?
H20B C20 H20C 109.5 . . ?
C19 C21 H21A 109.5 . . ?
C19 C21 H21B 109.5 . . ?
C19 C21 H21C 109.5 . . ?
H21A C21 H21B 109.5 . . ?
H21A C21 H21C 109.5 . . ?
H21B C21 H21C 109.5 . . ?
P2 C22 H22A 108.3 . . ?
P2 C22 H22B 108.3 . . ?
H22A C22 H22B 107.4 . . ?
C23 C22 P2 115.9(3) . . ?
C23 C22 H22A 108.3 . . ?
C23 C22 H22B 108.3 . . ?
C24 C23 C22 120.4(3) . . ?
C24 C23 C36 119.9(4) . . ?
C36 C23 C22 119.8(4) . . ?
C23 C24 C25 122.2(4) . . ?
C23 C24 C29 120.8(4) . . ?
C25 C24 C29 116.9(4) . . ?
C24 C25 H25 119.3 . . ?
C26 C25 C24 121.5(4) . . ?
C26 C25 H25 119.3 . . ?
C25 C26 H26 119.7 . . ?
C25 C26 C27 120.7(4) . . ?
C27 C26 H26 119.7 . . ?
C26 C27 H27 119.6 . . ?
C28 C27 C26 120.9(4) . . ?
C28 C27 H27 119.6 . . ?
C27 C28 H28 119.5 . . ?
C27 C28 C29 121.0(4) . . ?
C29 C28 H28 119.5 . . ?
C28 C29 C24 119.1(4) . . ?
C30 C29 C24 117.4(4) . . ?
C30 C29 C28 123.5(4) . . ?
C29 C30 Br2 117.8(3) . . ?
C29 C30 C31 123.7(4) . . ?
C31 C30 Br2 118.5(3) . . ?
C30 C31 C32 123.3(4) . . ?
C30 C31 C36 117.7(4) . . ?
C32 C31 C36 119.1(4) . . ?
C31 C32 H32 119.5 . . ?
C33 C32 C31 121.1(4) . . ?
C33 C32 H32 119.5 . . ?
C32 C33 H33 119.7 . . ?
C32 C33 C34 120.6(4) . . ?
C34 C33 H33 119.7 . . ?
C33 C34 H34 119.9 . . ?
C35 C34 C33 120.2(4) . . ?
C35 C34 H34 119.9 . . ?
C34 C35 H35 119.1 . . ?
C34 C35 C36 121.8(4) . . ?
C36 C35 H35 119.1 . . ?
C23 C36 C31 120.5(4) . . ?
C23 C36 C35 122.2(4) . . ?
C35 C36 C31 117.2(4) . . ?
O5 C37 H37 109.8 . . ?
O5 C37 C38 105.2(4) . . ?
O5 C37 C39 108.7(3) . . ?
C38 C37 H37 109.8 . . ?
C39 C37 H37 109.8 . . ?
C39 C37 C38 113.5(4) . . ?
C37 C38 H38A 109.5 . . ?
C37 C38 H38B 109.5 . . ?
C37 C38 H38C 109.5 . . ?
H38A C38 H38B 109.5 . . ?
H38A C38 H38C 109.5 . . ?
H38B C38 H38C 109.5 . . ?
C37 C39 H39A 109.5 . . ?
C37 C39 H39B 109.5 . . ?
C37 C39 H39C 109.5 . . ?
H39A C39 H39B 109.5 . . ?
H39A C39 H39C 109.5 . . ?
H39B C39 H39C 109.5 . . ?
O6 C40 H40 109.3 . . ?
O6 C40 C41 105.5(3) . . ?
O6 C40 C42 109.1(4) . . ?
C41 C40 H40 109.3 . . ?
C42 C40 H40 109.3 . . ?
C42 C40 C41 114.1(4) . . ?
C40 C41 H41A 109.5 . . ?
C40 C41 H41B 109.5 . . ?
C40 C41 H41C 109.5 . . ?
H41A C41 H41B 109.5 . . ?
H41A C41 H41C 109.5 . . ?
H41B C41 H41C 109.5 . . ?
C40 C42 H42A 109.5 . . ?
C40 C42 H42B 109.5 . . ?
C40 C42 H42C 109.5 . . ?
H42A C42 H42B 109.5 . . ?
H42A C42 H42C 109.5 . . ?
H42B C42 H42C 109.5 . . ?
Dy1 O7 H7A 120(4) . . ?
C43 O7 Dy1 134(2) . . ?
C43 O7 H7A 104(4) . . ?
C43A O7 Dy1 126.1(9) . . ?
C43A O7 H7A 113(4) . . ?
O7 C43 H43A 110.4 . . ?
O7 C43 H43B 110.4 . . ?
O7 C43 C44 107(2) . . ?
H43A C43 H43B 108.6 . . ?
C44 C43 H43A 110.4 . . ?
C44 C43 H43B 110.4 . . ?
C43 C44 H44A 109.5 . . ?
C43 C44 H44B 109.5 . . ?
C43 C44 H44C 109.5 . . ?
H44A C44 H44B 109.5 . . ?
H44A C44 H44C 109.5 . . ?
H44B C44 H44C 109.5 . . ?
O7 C43A H43C 109.1 . . ?
O7 C43A H43D 109.1 . . ?
O7 C43A C44A 112.3(10) . . ?
H43C C43A H43D 107.9 . . ?
C44A C43A H43C 109.1 . . ?
C44A C43A H43D 109.1 . . ?
C43A C44A H44D 109.5 . . ?
C43A C44A H44E 109.5 . . ?
C43A C44A H44F 109.5 . . ?
H44D C44A H44E 109.5 . . ?
H44D C44A H44F 109.5 . . ?
H44E C44A H44F 109.5 . . ?
C45 O8 H8A 109.5 . . ?
C45A O8 H8B 109.5 . . ?
O8 C45 H45A 109.1 . . ?
O8 C45 H45B 109.1 . . ?
O8 C45 C46 112.5(8) . . ?
H45A C45 H45B 107.8 . . ?
C46 C45 H45A 109.1 . . ?
C46 C45 H45B 109.1 . . ?
C45 C46 H46A 109.5 . . ?
C45 C46 H46B 109.5 . . ?
C45 C46 H46C 109.5 . . ?
H46A C46 H46B 109.5 . . ?
H46A C46 H46C 109.5 . . ?
H46B C46 H46C 109.5 . . ?
O8 C45A H45C 110.2 . . ?
O8 C45A H45D 110.2 . . ?
H45C C45A H45D 108.5 . . ?
C46A C45A O8 107.7(9) . . ?
C46A C45A H45C 110.2 . . ?
C46A C45A H45D 110.2 . . ?
C45A C46A H46D 109.5 . . ?
C45A C46A H46E 109.5 . . ?
C45A C46A H46F 109.5 . . ?
H46D C46A H46E 109.5 . . ?
H46D C46A H46F 109.5 . . ?
H46E C46A H46F 109.5 . . ?
C47 O9 H9 109.5 . . ?
H48A C48 H48B 109.5 . . ?
H48A C48 H48C 109.5 . . ?
H48B C48 H48C 109.5 . . ?
C47 C48 H48A 109.5 . . ?
C47 C48 H48B 109.5 . . ?
C47 C48 H48C 109.5 . . ?
O9 C47 H47A 109.4 . . ?
O9 C47 H47B 109.4 . . ?
C48 C47 O9 111.3(7) . . ?
C48 C47 H47A 109.4 . . ?
C48 C47 H47B 109.4 . . ?
H47A C47 H47B 108.0 . . ?

loop_
_geom_bond_atom_site_label_1
_geom_bond_atom_site_label_2
_geom_bond_distance
_geom_bond_site_symmetry_2
_geom_bond_publ_flag
Dy1 O1 2.255(3) . ?
Dy1 Cl1 2.6030(10) . ?
Dy1 Cl2 2.6434(9) . ?
Dy1 Cl3 2.5885(10) . ?
Dy1 O4 2.251(3) . ?
Dy1 O7 2.354(3) . ?
C1 H1A 0.9900 . ?
C1 H1B 0.9900 . ?
C1 P1 1.791(4) . ?
C1 C2 1.515(6) . ?
Br1 C9 1.913(4) . ?
P1 O1 1.487(3) . ?
P1 O2 1.562(3) . ?
P1 O3 1.555(3) . ?
P2 O5 1.567(3) . ?
P2 O4 1.490(3) . ?
P2 O6 1.558(3) . ?
P2 C22 1.798(4) . ?
Br2 C30 1.909(4) . ?
C2 C3 1.405(5) . ?
C2 C15 1.414(5) . ?
O2 C16 1.479(5) . ?
O3 C19 1.472(5) . ?
C3 C4 1.439(6) . ?
C3 C8 1.443(6) . ?
O5 C37 1.476(5) . ?
C5 H5 0.9500 . ?
C5 C4 1.353(6) . ?
C5 C6 1.419(7) . ?
C4 H4 0.9500 . ?
C7 H7 0.9500 . ?
C7 C6 1.366(7) . ?
C7 C8 1.426(6) . ?
O6 C40 1.487(4) . ?
C6 H6 0.9500 . ?
C9 C8 1.394(6) . ?
C9 C10 1.391(6) . ?
C10 C11 1.427(6) . ?
C10 C15 1.447(6) . ?
C11 H11 0.9500 . ?
C11 C12 1.356(7) . ?
C12 H12 0.9500 . ?
C12 C13 1.410(7) . ?
C13 H13 0.9500 . ?
C13 C14 1.359(6) . ?
C14 H14 0.9500 . ?
C14 C15 1.431(6) . ?
C16 H16 1.0000 . ?
C16 C17 1.497(7) . ?
C16 C18 1.506(7) . ?
C17 H17A 0.9800 . ?
C17 H17B 0.9800 . ?
C17 H17C 0.9800 . ?
C18 H18A 0.9800 . ?
C18 H18B 0.9800 . ?
C18 H18C 0.9800 . ?
C19 H19 1.0000 . ?
C19 C20 1.500(6) . ?
C19 C21 1.492(7) . ?
C20 H20A 0.9800 . ?
C20 H20B 0.9800 . ?
C20 H20C 0.9800 . ?
C21 H21A 0.9800 . ?
C21 H21B 0.9800 . ?
C21 H21C 0.9800 . ?
C22 H22A 0.9900 . ?
C22 H22B 0.9900 . ?
C22 C23 1.511(5) . ?
C23 C24 1.406(6) . ?
C23 C36 1.411(5) . ?
C24 C25 1.438(6) . ?
C24 C29 1.447(6) . ?
C25 H25 0.9500 . ?
C25 C26 1.363(6) . ?
C26 H26 0.9500 . ?
C26 C27 1.408(7) . ?
C27 H27 0.9500 . ?
C27 C28 1.349(7) . ?
C28 H28 0.9500 . ?
C28 C29 1.432(6) . ?
C29 C30 1.396(6) . ?
C30 C31 1.404(6) . ?
C31 C32 1.428(6) . ?
C31 C36 1.441(6) . ?
C32 H32 0.9500 . ?
C32 C33 1.354(7) . ?
C33 H33 0.9500 . ?
C33 C34 1.422(7) . ?
C34 H34 0.9500 . ?
C34 C35 1.355(6) . ?
C35 H35 0.9500 . ?
C35 C36 1.439(6) . ?
C37 H37 1.0000 . ?
C37 C38 1.501(7) . ?
C37 C39 1.499(7) . ?
C38 H38A 0.9800 . ?
C38 H38B 0.9800 . ?
C38 H38C 0.9800 . ?
C39 H39A 0.9800 . ?
C39 H39B 0.9800 . ?
C39 H39C 0.9800 . ?
C40 H40 1.0000 . ?
C40 C41 1.499(6) . ?
C40 C42 1.491(7) . ?
C41 H41A 0.9800 . ?
C41 H41B 0.9800 . ?
C41 H41C 0.9800 . ?
C42 H42A 0.9800 . ?
C42 H42B 0.9800 . ?
C42 H42C 0.9800 . ?
O7 C43 1.458(18) . ?
O7 H7A 0.88(6) . ?
O7 C43A 1.449(8) . ?
C43 H43A 0.9900 . ?
C43 H43B 0.9900 . ?
C43 C44 1.48(2) . ?
C44 H44A 0.9800 . ?
C44 H44B 0.9800 . ?
C44 H44C 0.9800 . ?
C43A H43C 0.9900 . ?
C43A H43D 0.9900 . ?
C43A C44A 1.478(13) . ?
C44A H44D 0.9800 . ?
C44A H44E 0.9800 . ?
C44A H44F 0.9800 . ?
O8 H8A 0.8400 . ?
O8 H8B 0.8400 . ?
O8 C45 1.422(9) . ?
O8 C45A 1.496(10) . ?
C45 H45A 0.9900 . ?
C45 H45B 0.9900 . ?
C45 C46 1.478(12) . ?
C46 H46A 0.9800 . ?
C46 H46B 0.9800 . ?
C46 H46C 0.9800 . ?
C45A H45C 0.9900 . ?
C45A H45D 0.9900 . ?
C45A C46A 1.490(14) . ?
C46A H46D 0.9800 . ?
C46A H46E 0.9800 . ?
C46A H46F 0.9800 . ?
O9 H9 0.8400 . ?
O9 C47 1.489(9) . ?
C48 H48A 0.9800 . ?
C48 H48B 0.9800 . ?
C48 H48C 0.9800 . ?
C48 C47 1.445(11) . ?
C47 H47A 0.9900 . ?
C47 H47B 0.9900 . ?

loop_
_smtbx_masks_void_nr
_smtbx_masks_void_average_x
_smtbx_masks_void_average_y
_smtbx_masks_void_average_z
_smtbx_masks_void_volume
_smtbx_masks_void_count_electrons
_smtbx_masks_void_content
1 0.427 0.670 0.291 44.4 2.6 ?
2 0.573 0.330 0.709 44.4 4.8 ?
